data_9009644
loop_
_publ_author_name
'Idemoto, Y.'
'Richardson, J. W.'
'Koura, N.'
'Kohara, S.'
'Loong, C. K.'

_publ_section_title
;
 Crystal structure of (LixK1-x)2CO3 (x = 0,0.43,0.5,0.62,1)
 by neutron powder diffraction analysis
 Sample: neutron powder diffraction refinement
;
_journal_name_full 'Journal of Physics and Chemistry of Solids'
_journal_page_first 363
_journal_page_last 376
_journal_paper_doi 10.1016/S0022-3697(97)00209-6
_journal_volume 59
_journal_year 1998
_chemical_formula_structural K2CO3
_chemical_formula_sum 'C K2 O3'
_space_group_crystal_system monoclinic
_space_group_IT_number 14
_space_group_name_Hall '-P 2ybc'
_space_group_name_H-M_alt 'P 1 21/c 1'
_symmetry_space_group_name_H-M 'P 1 21/c 1'
_cell_angle_alpha 90
_cell_angle_beta 98.703
_cell_angle_gamma 90
_cell_formula_units_Z 4
_cell_length_a 5.63961
_cell_length_b 9.83912
_cell_length_c 6.87407
_cell_volume 377.042
_database_code_amcsd 0013249
_exptl_crystal_density_diffrn 2.435
_cod_depositor_comments
;
 Adding the _cell_formula_units_Z data item and updating the space group
 information.

 Antanas Vaitkus,
 2018-01-15
;
_cod_original_formula_sum 'K2 C O3'
_cod_database_code 9009644
_amcsd_formula_title K2CO3

loop_
_space_group_symop_id
_space_group_symop_operation_xyz
1 x,y,z
2 x,1/2-y,1/2+z
3 -x,1/2+y,1/2-z
4 -x,-y,-z

loop_
_atom_site_aniso_label
_atom_site_aniso_U_11
_atom_site_aniso_U_22
_atom_site_aniso_U_33
_atom_site_aniso_U_12
_atom_site_aniso_U_13
_atom_site_aniso_U_23
K1 0.01320 0.01340 0.04060 -0.00260 0.00900 -0.00040
K2 0.02930 0.02200 0.01820 0.00480 0.00550 0.00310
C 0.01160 0.01530 0.01600 -0.00040 0.00680 0.00030
O1 0.02400 0.01280 0.04050 0.00170 0.10900 0.00260
O2 0.01190 0.02140 0.04500 -0.00930 0.01370 -0.00440
O3 0.02740 0.02480 0.03670 0.00090 0.01590 -0.00770

loop_
_atom_site_label
_atom_site_fract_x
_atom_site_fract_y
_atom_site_fract_z
K1 0.24180 0.08310 0.21480
K2 0.73910 0.26020 0.97200
C 0.24550 0.41740 0.24890
O1 0.73680 0.04300 0.20140
O2 0.06310 0.34880 0.27700
O3 0.41470 0.36090 0.17180

loop_
_cod_related_entry_id
_cod_related_entry_database
_cod_related_entry_code
1 AMCSD 0013249
